data_7119679
loop_
_publ_author_name
'Roberto Berardozzi'
'Elena Badetti'
'Nadia Alessandra Carmo dos Santos'
'Klaus Wurst'
'Giulia Licini'
'Gennaro Pescitelli'
'Cristiano Zonta'
'Lorenzo Di Bari'

_publ_section_title
;
 Co(II)-induced giant vibrational CD provides a new design of methods for
 rapid and sensitive chirality recognition
;
_journal_name_full Chem.Commun.
_journal_page_first 8428
_journal_volume 52
_journal_year 2016
_chemical_formula_moiety
;
 (C69 H66 Co3 N10 O6), 4(Cl O4), 4(C H4 O)
;
_chemical_formula_sum 'C73 H82 Cl4 Co3 N10 O26'
_chemical_formula_weight 1834.07
_space_group_crystal_system monoclinic
_space_group_IT_number 4
_space_group_name_Hall 'P 2yb'
_space_group_name_H-M_alt 'P 1 21 1'
_symmetry_space_group_name_Hall 'P 2yb'
_symmetry_space_group_name_H-M 'P 1 21 1'
_atom_sites_solution_hydrogens mixed
_audit_creation_method SHELXL-2014/7
_audit_update_record
;
2016-04-05 deposited with the CCDC.
2016-06-03 downloaded from the CCDC.
;
_cell_angle_alpha 90
_cell_angle_beta 102.476(2)
_cell_angle_gamma 90
_cell_formula_units_Z 2
_cell_length_a 14.3957(7)
_cell_length_b 18.2215(8)
_cell_length_c 16.1798(7)
_cell_measurement_reflns_used 37772
_cell_measurement_temperature 233(2)
_cell_measurement_theta_max 25.0
_cell_measurement_theta_min 1.0
_cell_volume 4143.9(3)
_computing_data_collection COLLECT
_computing_data_reduction 'DENZO and SCALEPACK'
_computing_structure_refinement 'SHELXL-2014/7 (Sheldrick, 2014)'
_computing_structure_solution 'SHELXTL-2014 (Sheldrick, 2014)'
_diffrn_ambient_temperature 233(2)
_diffrn_detector_area_resol_mean 9.1
_diffrn_measured_fraction_theta_full 0.994
_diffrn_measured_fraction_theta_max 0.994
_diffrn_measurement_device_type 'Nonius KappaCCD'
_diffrn_measurement_method 'phi- and omega-scan'
_diffrn_radiation_type MoK\a
_diffrn_radiation_wavelength 0.71073
_diffrn_reflns_av_R_equivalents 0.0405
_diffrn_reflns_av_unetI/netI 0.0708
_diffrn_reflns_Laue_measured_fraction_full 0.994
_diffrn_reflns_Laue_measured_fraction_max 0.994
_diffrn_reflns_limit_h_max 16
_diffrn_reflns_limit_h_min -14
_diffrn_reflns_limit_k_max 20
_diffrn_reflns_limit_k_min -19
_diffrn_reflns_limit_l_max 18
_diffrn_reflns_limit_l_min -17
_diffrn_reflns_number 17547
_diffrn_reflns_point_group_measured_fraction_full 0.880
_diffrn_reflns_point_group_measured_fraction_max 0.880
_diffrn_reflns_theta_full 23.997
_diffrn_reflns_theta_max 23.997
_diffrn_reflns_theta_min 2.050
_diffrn_source 'sealed tube'
_exptl_absorpt_coefficient_mu 0.805
_exptl_absorpt_correction_type none
_exptl_crystal_colour 'light blue'
_exptl_crystal_density_diffrn 1.470
_exptl_crystal_description prism
_exptl_crystal_F_000 1894
_exptl_crystal_size_max 0.180
_exptl_crystal_size_mid 0.120
_exptl_crystal_size_min 0.100
_refine_diff_density_max 0.463
_refine_diff_density_min -0.406
_refine_diff_density_rms 0.061
_refine_ls_abs_structure_details
;
 Flack x determined using 2861 quotients [(I+)-(I-)]/[(I+)+(I-)]
 (Parsons, Flack and Wagner, Acta Cryst. B69 (2013) 249-259).
;
_refine_ls_abs_structure_Flack 0.017(11)
_refine_ls_extinction_coef .
_refine_ls_extinction_method none
_refine_ls_goodness_of_fit_ref 1.026
_refine_ls_hydrogen_treatment mixed
_refine_ls_matrix_type full
_refine_ls_number_parameters 1091
_refine_ls_number_reflns 11453
_refine_ls_number_restraints 30
_refine_ls_restrained_S_all 1.025
_refine_ls_R_factor_all 0.0960
_refine_ls_R_factor_gt 0.0674
_refine_ls_shift/su_max 0.000
_refine_ls_shift/su_mean 0.000
_refine_ls_structure_factor_coef Fsqd
_refine_ls_weighting_details 'w=1/[\s^2^(Fo^2^)+(0.0806P)^2^+4.5903P] where P=(Fo^2^+2Fc^2^)/3'
_refine_ls_weighting_scheme calc
_refine_ls_wR_factor_gt 0.1574
_refine_ls_wR_factor_ref 0.1724
_reflns_Friedel_coverage 0.709
_reflns_Friedel_fraction_full 0.757
_reflns_Friedel_fraction_max 0.757
_reflns_number_gt 8684
_reflns_number_total 11453
_reflns_threshold_expression 'I > 2\s(I)'
_cod_data_source_file c6cc04167a2.cif
_cod_data_source_block co3
_cod_database_code 7119679
_shelx_shelxl_version_number 2014/7
_shelx_space_group_comment
;
The symmetry employed for this shelxl refinement is uniquely defined
by the following loop, which should always be used as a source of
symmetry information in preference to the above space-group names.
They are only intended as comments.
;
_shelx_estimated_absorpt_t_min 0.869
_shelx_estimated_absorpt_t_max 0.924

loop_
_space_group_symop_operation_xyz
'x, y, z'
'-x, y+1/2, -z'

loop_
_atom_site_label
_atom_site_type_symbol
_atom_site_fract_x
_atom_site_fract_y
_atom_site_fract_z
_atom_site_U_iso_or_equiv
_atom_site_adp_type
_atom_site_occupancy
_atom_site_site_symmetry_order
_atom_site_calc_flag
_atom_site_refinement_flags_posn
_atom_site_refinement_flags_adp
_atom_site_refinement_flags_occupancy
_atom_site_disorder_assembly
_atom_site_disorder_group
Co1 Co 0.63805(9) 0.64996(10) 0.96915(9) 0.0698(5) Uani 1 1 d . . . . .
Co2 Co 0.27855(8) 0.68085(9) 0.77333(8) 0.0538(3) Uani 1 1 d D . . . .
Co3 Co -0.09067(9) 0.68393(10) 0.57408(8) 0.0626(4) Uani 1 1 d . . . . .
O1 O -0.0025(4) 0.6466(5) 0.6753(4) 0.0646(18) Uani 1 1 d . . . . .
O2 O 0.1424(4) 0.6930(4) 0.7029(4) 0.0565(17) Uani 1 1 d . . . . .
O3 O 0.5578(4) 0.6179(4) 0.8615(4) 0.0624(19) Uani 1 1 d . . . . .
O4 O 0.4162(4) 0.6721(4) 0.8443(3) 0.0555(18) Uani 1 1 d . . . . .
O5 O 0.3194(7) 0.7609(5) 0.6938(6) 0.081(2) Uani 1 1 d D . . . .
H5A H 0.364(8) 0.769(6) 0.670(10) 0.14(7) Uiso 1 1 d D . . . .
H5B H 0.300(10) 0.7987(15) 0.714(7) 0.12(6) Uiso 1 1 d D . . . .
N1 N 0.7576(8) 0.6856(11) 1.0665(6) 0.115(5) Uani 1 1 d . . . . .
N2 N 0.5866(6) 0.6385(7) 1.0773(5) 0.081(3) Uani 1 1 d . . . . .
N3 N 0.7373(7) 0.5672(9) 0.9685(7) 0.095(4) Uani 1 1 d . . . . .
N4 N 0.6493(9) 0.7594(8) 0.9394(7) 0.092(4) Uani 1 1 d . . . . .
N5 N 0.2008(5) 0.5973(5) 0.8294(5) 0.051(2) Uani 1 1 d . . . . .
N6 N -0.2140(7) 0.7294(7) 0.4840(7) 0.091(4) Uani 1 1 d . . . . .
N7 N -0.0458(6) 0.6773(6) 0.4610(5) 0.063(2) Uani 1 1 d . . . . .
N8 N -0.0929(9) 0.7925(6) 0.6101(7) 0.081(3) Uani 1 1 d . . . . .
N9 N -0.1913(6) 0.6047(6) 0.5776(6) 0.073(3) Uani 1 1 d . . . . .
N10 N 0.3384(5) 0.5938(5) 0.7070(5) 0.049(2) Uani 1 1 d . . . . .
C1 C 0.7146(11) 0.7213(12) 1.1324(9) 0.134(8) Uani 1 1 d . . . . .
H1A H 0.7616 0.7229 1.1861 0.161 Uiso 1 1 calc R U . . .
H1B H 0.6966 0.7718 1.1154 0.161 Uiso 1 1 calc R U . . .
C2 C 0.6290(8) 0.6799(11) 1.1440(7) 0.103(5) Uani 1 1 d . . . . .
C3 C 0.5962(9) 0.6859(14) 1.2155(8) 0.128(7) Uani 1 1 d . . . . .
H3 H 0.6293 0.7147 1.2606 0.153 Uiso 1 1 calc R U . . .
C4 C 0.5146(12) 0.6502(13) 1.2227(9) 0.144(9) Uani 1 1 d . . . . .
H4 H 0.4909 0.6543 1.2723 0.172 Uiso 1 1 calc R U . . .
C5 C 0.4681(9) 0.6081(10) 1.1556(8) 0.104(5) Uani 1 1 d . . . . .
H5 H 0.4106 0.5847 1.1580 0.124 Uiso 1 1 calc R U . . .
C6 C 0.5067(8) 0.6004(8) 1.0844(7) 0.081(4) Uani 1 1 d . . . . .
C7 C 0.4624(7) 0.5520(7) 1.0136(6) 0.060(3) Uani 1 1 d . . . . .
C8 C 0.3707(7) 0.5657(6) 0.9723(6) 0.060(3) Uani 1 1 d . . . . .
H8 H 0.3381 0.6061 0.9884 0.072 Uiso 1 1 calc R U . . .
C9 C 0.3248(7) 0.5201(6) 0.9065(6) 0.058(3) Uani 1 1 d . . . . .
C10 C 0.3739(9) 0.4586(7) 0.8872(7) 0.070(3) Uani 1 1 d . . . . .
H10 H 0.3431 0.4254 0.8457 0.084 Uiso 1 1 calc R U . . .
C11 C 0.4648(9) 0.4460(8) 0.9272(9) 0.081(3) Uani 1 1 d . . . . .
H11 H 0.4978 0.4056 0.9117 0.097 Uiso 1 1 calc R U . . .
C12 C 0.5096(9) 0.4922(8) 0.9908(8) 0.078(3) Uani 1 1 d . . . . .
H12 H 0.5728 0.4829 1.0188 0.094 Uiso 1 1 calc R U . . .
C13 C 0.2262(7) 0.5362(7) 0.8648(7) 0.061(3) Uani 1 1 d . . . . .
H13 H 0.1797 0.4998 0.8643 0.073 Uiso 1 1 calc R U . . .
C14 C 0.0975(6) 0.6098(6) 0.8005(6) 0.059(3) Uani 1 1 d . . . . .
H14 H 0.0653 0.5617 0.7889 0.071 Uiso 1 1 calc R U . . .
C15 C 0.0797(7) 0.6539(6) 0.7203(6) 0.055(2) Uani 1 1 d . . . . .
C16 C 0.0617(8) 0.6482(9) 0.8736(7) 0.083(4) Uani 1 1 d . . . . .
H16A H 0.0614 0.6122 0.9185 0.100 Uiso 1 1 calc R U . . .
H16B H 0.1070 0.6869 0.8972 0.100 Uiso 1 1 calc R U . . .
C17 C -0.0357(7) 0.6815(10) 0.8483(6) 0.075(3) Uani 1 1 d . . . . .
C18 C -0.1161(8) 0.6359(10) 0.8281(7) 0.086(4) Uani 1 1 d . . . . .
H18 H -0.1103 0.5846 0.8339 0.103 Uiso 1 1 calc R U . . .
C19 C -0.2056(10) 0.6688(13) 0.7990(9) 0.106(6) Uani 1 1 d . . . . .
H19 H -0.2594 0.6383 0.7862 0.127 Uiso 1 1 calc R U . . .
C20 C -0.2176(14) 0.7387(16) 0.7889(11) 0.128(9) Uani 1 1 d . . . . .
H20 H -0.2789 0.7577 0.7676 0.153 Uiso 1 1 calc R U . . .
C21 C -0.1420(19) 0.7852(14) 0.8092(13) 0.156(10) Uani 1 1 d . . . . .
H21 H -0.1512 0.8361 0.8029 0.187 Uiso 1 1 calc R U . . .
C22 C -0.0467(12) 0.7556(11) 0.8405(9) 0.107(5) Uani 1 1 d . . . . .
H22 H 0.0060 0.7871 0.8551 0.129 Uiso 1 1 calc R U . . .
C23 C 0.8193(10) 0.6189(16) 1.0961(11) 0.151(9) Uani 1 1 d . . . . .
H23A H 0.8856 0.6345 1.1157 0.181 Uiso 1 1 calc R U . . .
H23B H 0.7986 0.5961 1.1439 0.181 Uiso 1 1 calc R U . . .
C24 C 0.8136(9) 0.5677(13) 1.0312(11) 0.124(7) Uani 1 1 d . . . . .
C25 C 0.8829(11) 0.5099(16) 1.0390(13) 0.150(10) Uani 1 1 d . . . . .
H25 H 0.9352 0.5080 1.0851 0.180 Uiso 1 1 calc R U . . .
C26 C 0.8697(16) 0.4579(18) 0.9770(15) 0.173(12) Uani 1 1 d . . . . .
H26 H 0.9154 0.4210 0.9778 0.208 Uiso 1 1 calc R U . . .
C27 C 0.7914(14) 0.4598(11) 0.9152(14) 0.136(7) Uani 1 1 d . . . . .
H27 H 0.7828 0.4226 0.8740 0.163 Uiso 1 1 calc R U . . .
C28 C 0.7237(11) 0.5125(10) 0.9087(12) 0.104(5) Uani 1 1 d . . . . .
H28 H 0.6691 0.5115 0.8647 0.125 Uiso 1 1 calc R U . . .
C29 C 0.8089(12) 0.7408(14) 1.0247(10) 0.130(7) Uani 1 1 d . . . . .
H29A H 0.8451 0.7161 0.9881 0.157 Uiso 1 1 calc R U . . .
H29B H 0.8534 0.7689 1.0675 0.157 Uiso 1 1 calc R U . . .
C30 C 0.7359(13) 0.7913(11) 0.9731(11) 0.110(6) Uani 1 1 d . . . . .
C31 C 0.7537(15) 0.8625(14) 0.9574(13) 0.131(8) Uani 1 1 d . . . . .
H31 H 0.8138 0.8829 0.9800 0.157 Uiso 1 1 calc R U . . .
C32 C 0.6798(18) 0.9076(13) 0.9055(15) 0.144(9) Uani 1 1 d . . . . .
H32 H 0.6903 0.9575 0.8960 0.173 Uiso 1 1 calc R U . . .
C33 C 0.5932(15) 0.8744(10) 0.8704(12) 0.122(6) Uani 1 1 d . . . . .
H33 H 0.5440 0.9002 0.8344 0.146 Uiso 1 1 calc R U . . .
C34 C 0.5826(12) 0.7998(8) 0.8915(10) 0.088(4) Uani 1 1 d . . . . .
H34 H 0.5236 0.7773 0.8697 0.106 Uiso 1 1 calc R U . . .
C101 C -0.1765(10) 0.7638(10) 0.4171(8) 0.096(5) Uani 1 1 d . . . . .
H10A H -0.1577 0.8144 0.4335 0.115 Uiso 1 1 calc R U . . .
H10B H -0.2263 0.7656 0.3653 0.115 Uiso 1 1 calc R U . . .
C102 C -0.0921(8) 0.7228(7) 0.4000(7) 0.074(3) Uani 1 1 d . . . . .
C103 C -0.0580(9) 0.7338(8) 0.3273(7) 0.083(4) Uani 1 1 d . . . . .
H103 H -0.0907 0.7653 0.2847 0.100 Uiso 1 1 calc R U . . .
C104 C 0.0232(9) 0.6990(8) 0.3169(7) 0.081(4) Uani 1 1 d . . . . .
H104 H 0.0497 0.7093 0.2699 0.098 Uiso 1 1 calc R U . . .
C105 C 0.0638(8) 0.6498(8) 0.3756(7) 0.077(3) Uani 1 1 d . . . . .
H105 H 0.1155 0.6215 0.3669 0.093 Uiso 1 1 calc R U . . .
C106 C 0.0296(7) 0.6405(7) 0.4491(6) 0.062(3) Uani 1 1 d . . . . .
C107 C 0.0697(7) 0.5833(6) 0.5141(6) 0.058(3) Uani 1 1 d . . . . .
C108 C 0.1627(7) 0.5876(6) 0.5604(6) 0.058(3) Uani 1 1 d . . . . .
H108 H 0.2015 0.6271 0.5516 0.069 Uiso 1 1 calc R U . . .
C109 C 0.1985(7) 0.5344(6) 0.6192(6) 0.052(2) Uani 1 1 d . . . . .
C110 C 0.1433(7) 0.4759(6) 0.6305(7) 0.060(3) Uani 1 1 d . . . . .
H110 H 0.1691 0.4384 0.6685 0.072 Uiso 1 1 calc R U . . .
C111 C 0.0500(8) 0.4713(7) 0.5864(8) 0.072(3) Uani 1 1 d . . . . .
H111 H 0.0108 0.4325 0.5964 0.087 Uiso 1 1 calc R U . . .
C112 C 0.0155(7) 0.5248(6) 0.5274(7) 0.061(3) Uani 1 1 d . . . . .
H112 H -0.0471 0.5208 0.4955 0.073 Uiso 1 1 calc R U . . .
C113 C 0.2992(7) 0.5383(6) 0.6658(7) 0.061(3) Uani 1 1 d . . . . .
H113 H 0.3371 0.4965 0.6648 0.073 Uiso 1 1 calc R U . . .
C114 C 0.4410(7) 0.5878(7) 0.7400(6) 0.069(3) Uani 1 1 d . . . . .
H114 H 0.4623 0.5360 0.7451 0.082 Uiso 1 1 calc R U . A 1
C115 C 0.4737(7) 0.6291(6) 0.8215(6) 0.055(3) Uani 1 1 d . . . . .
C123 C -0.2558(12) 0.7826(11) 0.5356(10) 0.109(6) Uani 1 1 d . . . . .
H12A H -0.2898 0.7563 0.5728 0.131 Uiso 1 1 calc R U . . .
H12B H -0.3011 0.8148 0.4984 0.131 Uiso 1 1 calc R U . . .
C124 C -0.1767(15) 0.8274(10) 0.5875(11) 0.110(5) Uani 1 1 d . . . . .
C125 C -0.1803(18) 0.9052(11) 0.6104(13) 0.133(7) Uani 1 1 d . . . . .
H125 H -0.2375 0.9310 0.5914 0.160 Uiso 1 1 calc R U . . .
C126 C -0.108(3) 0.9403(13) 0.656(2) 0.190(15) Uani 1 1 d . . . . .
H126 H -0.1121 0.9890 0.6741 0.227 Uiso 1 1 calc R U . . .
C127 C -0.0295(19) 0.9031(10) 0.6747(13) 0.137(8) Uani 1 1 d . . . . .
H127 H 0.0252 0.9278 0.7037 0.165 Uiso 1 1 calc R U . . .
C128 C -0.0196(13) 0.8301(8) 0.6554(10) 0.099(4) Uani 1 1 d . . . . .
H128 H 0.0392 0.8065 0.6744 0.119 Uiso 1 1 calc R U . . .
C129 C -0.2776(9) 0.6680(10) 0.4527(8) 0.101(5) Uani 1 1 d . . . . .
H12C H -0.2603 0.6473 0.4022 0.121 Uiso 1 1 calc R U . . .
H12D H -0.3431 0.6861 0.4363 0.121 Uiso 1 1 calc R U . . .
C130 C -0.2728(8) 0.6094(9) 0.5172(8) 0.084(4) Uani 1 1 d . . . . .
C131 C -0.3433(12) 0.5594(12) 0.5153(12) 0.118(6) Uani 1 1 d . . . . .
H131 H -0.4020 0.5658 0.4771 0.142 Uiso 1 1 calc R U . . .
C132 C -0.3297(11) 0.4987(12) 0.5692(13) 0.125(6) Uani 1 1 d . . . . .
H132 H -0.3768 0.4622 0.5639 0.150 Uiso 1 1 calc R U . . .
C133 C -0.2426(10) 0.4924(9) 0.6337(10) 0.103(5) Uani 1 1 d . . . . .
H133 H -0.2307 0.4531 0.6722 0.123 Uiso 1 1 calc R U . . .
C134 C -0.1783(8) 0.5490(8) 0.6337(9) 0.080(3) Uani 1 1 d . . . . .
H134 H -0.1218 0.5486 0.6757 0.096 Uiso 1 1 calc R U . . .
C116 C 0.490(2) 0.634(2) 0.671(2) 0.061(10) Uani 0.5 1 d . . P B 1
H11A H 0.4785 0.6868 0.6770 0.074 Uiso 0.5 1 calc R U P B 1
H11B H 0.5586 0.6261 0.6844 0.074 Uiso 0.5 1 calc R U P B 1
C117 C 0.4493(15) 0.6116(15) 0.5754(12) 0.087(9) Uani 0.5 1 d D . P B 1
C118 C 0.4447(18) 0.5386(15) 0.5505(15) 0.127(14) Uani 0.5 1 d D . P B 1
H118 H 0.4660 0.5017 0.5908 0.152 Uiso 0.5 1 calc R U P B 1
C119 C 0.408(2) 0.5193(17) 0.4649(19) 0.141(16) Uani 0.5 1 d D . P B 1
H119 H 0.4126 0.4705 0.4472 0.169 Uiso 0.5 1 calc R U P B 1
C120 C 0.366(4) 0.572(2) 0.4075(17) 0.18(3) Uani 0.5 1 d D . P B 1
H120 H 0.3307 0.5580 0.3539 0.222 Uiso 0.5 1 calc R U P B 1
C121 C 0.378(2) 0.645(2) 0.4307(15) 0.19(3) Uani 0.5 1 d D . P B 1
H121 H 0.3642 0.6815 0.3888 0.228 Uiso 0.5 1 calc R U P B 1
C122 C 0.409(3) 0.6653(15) 0.515(2) 0.135(15) Uiso 0.5 1 d D . P B 1
H122 H 0.4043 0.7143 0.5319 0.162 Uiso 0.5 1 calc R U P B 1
C216 C 0.506(2) 0.590(2) 0.685(2) 0.073(10) Uani 0.5 1 d . . P B 2
H21A H 0.4920 0.5502 0.6440 0.088 Uiso 0.5 1 calc R U P B 2
H21B H 0.5710 0.5838 0.7183 0.088 Uiso 0.5 1 calc R U P B 2
C217 C 0.497(2) 0.6611(13) 0.6416(13) 0.061(10) Uani 0.5 1 d D . P B 2
C218 C 0.5422(15) 0.7214(13) 0.6819(13) 0.078(7) Uani 0.5 1 d D . P B 2
H218 H 0.5790 0.7158 0.7371 0.094 Uiso 0.5 1 calc R U P B 2
C219 C 0.537(2) 0.7910(14) 0.645(2) 0.125(13) Uani 0.5 1 d D . P B 2
H219 H 0.5661 0.8320 0.6746 0.150 Uiso 0.5 1 calc R U P B 2
C220 C 0.485(3) 0.7968(18) 0.561(2) 0.19(3) Uani 0.5 1 d D . P B 2
H220 H 0.4804 0.8425 0.5338 0.224 Uiso 0.5 1 calc R U P B 2
C221 C 0.441(3) 0.735(2) 0.5180(17) 0.17(2) Uani 0.5 1 d D . P B 2
H221 H 0.4062 0.7399 0.4619 0.204 Uiso 0.5 1 calc R U P B 2
C222 C 0.446(2) 0.6669(17) 0.5560(16) 0.099(10) Uiso 0.5 1 d D . P B 2
H222 H 0.4180 0.6255 0.5262 0.119 Uiso 0.5 1 calc R U P B 2
O6 O 0.2557(7) 0.7598(5) 0.8596(6) 0.086(2) Uani 1 1 d D . . . .
H6 H 0.265(10) 0.759(9) 0.912(2) 0.103 Uiso 1 1 d D U . . .
C35 C 0.2385(19) 0.8340(11) 0.8458(18) 0.179(10) Uani 1 1 d . . . . .
H35A H 0.2306 0.8571 0.8978 0.268 Uiso 1 1 calc R U . . .
H35B H 0.2919 0.8563 0.8274 0.268 Uiso 1 1 calc R U . . .
H35C H 0.1811 0.8406 0.8023 0.268 Uiso 1 1 calc R U . . .
Cl1 Cl -0.0169(2) 0.88670(19) 1.1806(2) 0.0846(9) Uani 1 1 d . . . . .
O7 O 0.0112(9) 0.8253(7) 1.1488(12) 0.168(6) Uani 1 1 d . . . . .
O8 O 0.0449(11) 0.9046(15) 1.2516(11) 0.243(11) Uani 1 1 d . . . . .
O9 O -0.1088(6) 0.8768(6) 1.1972(7) 0.108(3) Uani 1 1 d . . . . .
O10 O -0.0206(14) 0.9461(10) 1.1269(15) 0.248(12) Uani 1 1 d . . . . .
Cl2 Cl 0.5377(3) 0.8592(3) 1.3304(4) 0.1210(15) Uani 1 1 d . . . . .
O11 O 0.557(2) 0.9053(15) 1.4115(15) 0.284(12) Uani 1 1 d . . . . .
O12 O 0.4726(11) 0.8991(9) 1.2786(10) 0.173(6) Uani 1 1 d . . . . .
O13 O 0.6254(11) 0.8591(9) 1.3101(14) 0.199(8) Uani 1 1 d . . . . .
O14 O 0.5109(11) 0.7907(8) 1.3482(11) 0.172(6) Uani 1 1 d . . . . .
Cl3 Cl -0.2289(7) 0.5158(4) 0.2963(6) 0.180(3) Uani 1 1 d . . . . .
Cl4 Cl 1.1581(4) 0.5636(4) 1.1492(4) 0.1482(19) Uani 1 1 d . . . . .
O19 O 1.114(2) 0.4900(17) 1.1428(17) 0.272(11) Uiso 1 1 d . . . . .
O15 O -0.248(3) 0.600(3) 0.278(3) 0.232(19) Uiso 0.5 1 d . . P C 1
O16 O -0.204(2) 0.486(2) 0.384(2) 0.175(11) Uiso 0.5 1 d . . P C 1
O17 O -0.321(4) 0.486(3) 0.252(3) 0.216(17) Uiso 0.5 1 d . . P C 1
O18 O -0.184(3) 0.490(2) 0.234(3) 0.204(14) Uiso 0.5 1 d . . P C 1
O20 O 1.221(2) 0.5872(18) 1.100(2) 0.154(10) Uiso 0.5 1 d . . P D 1
O21 O 1.217(4) 0.588(3) 1.238(3) 0.25(2) Uiso 0.5 1 d . . P D 1
O22 O 1.072(2) 0.6219(18) 1.1212(19) 0.157(10) Uiso 0.5 1 d . . P D 1
O15A O -0.1884(19) 0.5888(15) 0.3061(16) 0.121(8) Uiso 0.5 1 d . . P C 2
O16A O -0.330(3) 0.515(2) 0.327(3) 0.199(14) Uiso 0.5 1 d . . P C 2
O17A O -0.278(3) 0.493(2) 0.215(2) 0.166(11) Uiso 0.5 1 d . . P C 2
O18A O -0.186(5) 0.440(5) 0.316(5) 0.35(3) Uiso 0.5 1 d . . P C 2
O20A O 1.175(2) 0.551(2) 1.068(2) 0.167(11) Uiso 0.5 1 d . . P D 2
O21A O 1.259(3) 0.530(2) 1.217(3) 0.199(14) Uiso 0.5 1 d . . P D 2
O22A O 1.106(2) 0.5893(19) 1.195(2) 0.167(11) Uiso 0.5 1 d . . P D 2
O23 O 0.2923(11) 0.7427(9) 1.0244(8) 0.156(5) Uani 1 1 d . . . . .
C36 C 0.375(2) 0.7858(17) 1.060(2) 0.218(14) Uani 1 1 d . . . . .
O24 O 0.4155(19) 0.8996(16) 0.7251(18) 0.145(9) Uiso 0.5 1 d . . P . .
C37 C 0.469(4) 0.901(3) 0.658(4) 0.185(19) Uiso 0.5 1 d . . P . .
O26 O 0.2274(17) 0.7746(14) 0.5185(15) 0.126(7) Uiso 0.5 1 d . . P E 1
C39 C 0.172(3) 0.840(3) 0.499(3) 0.130(16) Uiso 0.5 1 d . . P E 1
O27 O 0.303(3) 0.807(2) 0.378(3) 0.204(15) Uiso 0.5 1 d . . P F 1
C40 C 0.260(3) 0.780(3) 0.273(3) 0.161(16) Uiso 0.5 1 d . . P F 1
O25 O 0.135(2) 0.749(2) 1.069(2) 0.184(12) Uiso 0.5 1 d . . P G 2
C38 C 0.215(4) 0.760(4) 1.146(4) 0.20(2) Uiso 0.5 1 d . . P G 2
O26A O 0.205(2) 0.8431(16) 0.5888(19) 0.145(9) Uiso 0.5 1 d . . P H 2
C39A C 0.146(3) 0.820(2) 0.512(3) 0.107(13) Uiso 0.5 1 d . . P H 2
O28 O 0.356(2) 0.5517(17) 0.3531(19) 0.130(8) Uiso 0.5 1 d . . P I 2
C41 C 0.414(5) 0.507(4) 0.356(5) 0.23(3) Uiso 0.5 1 d . . P I 2

loop_
_atom_site_aniso_label
_atom_site_aniso_U_11
_atom_site_aniso_U_22
_atom_site_aniso_U_33
_atom_site_aniso_U_23
_atom_site_aniso_U_13
_atom_site_aniso_U_12
Co1 0.0428(7) 0.1115(13) 0.0523(8) -0.0112(8) 0.0038(6) -0.0163(8)
Co2 0.0443(6) 0.0595(8) 0.0585(7) 0.0001(7) 0.0132(5) -0.0021(7)
Co3 0.0508(7) 0.0800(9) 0.0538(7) 0.0057(8) 0.0042(6) 0.0118(8)
O1 0.041(4) 0.097(5) 0.053(4) -0.006(4) 0.004(3) 0.000(4)
O2 0.048(4) 0.065(5) 0.059(4) 0.004(4) 0.017(3) -0.003(4)
O3 0.045(4) 0.085(5) 0.053(4) -0.004(4) 0.000(3) -0.007(3)
O4 0.045(3) 0.076(5) 0.044(3) -0.006(4) 0.004(3) -0.007(4)
O5 0.080(6) 0.076(6) 0.088(6) 0.012(5) 0.025(5) -0.004(5)
N1 0.067(7) 0.215(14) 0.063(6) -0.021(9) 0.011(5) -0.059(10)
N2 0.045(5) 0.137(9) 0.058(5) -0.006(6) 0.003(4) -0.016(6)
N3 0.058(7) 0.157(12) 0.067(7) 0.022(8) 0.012(6) 0.006(7)
N4 0.097(9) 0.114(10) 0.070(7) -0.034(7) 0.029(6) -0.050(8)
N5 0.035(4) 0.066(6) 0.051(4) -0.003(4) 0.007(3) -0.009(4)
N6 0.053(6) 0.134(10) 0.079(7) 0.015(7) 0.000(5) 0.034(7)
N7 0.060(5) 0.078(6) 0.047(4) 0.007(5) -0.001(4) 0.015(5)
N8 0.094(8) 0.081(7) 0.076(7) 0.005(6) 0.034(6) 0.029(7)
N9 0.045(5) 0.095(8) 0.077(6) -0.020(6) 0.005(5) 0.008(5)
N10 0.038(4) 0.068(6) 0.042(4) -0.006(4) 0.010(3) -0.001(4)
C1 0.102(11) 0.22(2) 0.081(9) -0.052(12) 0.027(8) -0.072(12)
C2 0.056(6) 0.191(15) 0.058(7) -0.038(10) 0.007(5) -0.035(9)
C3 0.069(8) 0.25(2) 0.065(7) -0.045(12) 0.013(6) -0.046(12)
C4 0.112(12) 0.25(3) 0.073(9) -0.058(12) 0.037(8) -0.073(14)
C5 0.061(7) 0.190(17) 0.061(7) -0.019(9) 0.016(6) -0.022(9)
C6 0.057(7) 0.126(11) 0.057(7) -0.011(7) 0.009(5) -0.005(7)
C7 0.039(5) 0.081(8) 0.059(6) 0.008(6) 0.007(5) -0.004(5)
C8 0.050(6) 0.071(7) 0.058(6) -0.001(5) 0.010(5) -0.009(5)
C9 0.051(6) 0.061(7) 0.059(6) 0.007(5) 0.003(5) -0.010(5)
C10 0.075(8) 0.067(8) 0.065(7) -0.002(6) 0.007(6) -0.008(6)
C11 0.066(8) 0.087(9) 0.093(9) 0.009(8) 0.022(7) 0.017(7)
C12 0.058(7) 0.108(10) 0.067(7) 0.013(7) 0.012(6) 0.004(7)
C13 0.055(6) 0.062(8) 0.067(7) -0.001(6) 0.014(5) -0.010(5)
C14 0.038(5) 0.082(7) 0.056(6) 0.007(5) 0.011(4) -0.003(5)
C15 0.043(5) 0.071(7) 0.051(5) 0.000(5) 0.010(4) 0.013(5)
C16 0.062(7) 0.136(11) 0.054(6) 0.003(7) 0.017(5) 0.001(7)
C17 0.058(7) 0.118(11) 0.052(6) 0.007(8) 0.023(5) 0.008(8)
C18 0.049(7) 0.133(12) 0.077(7) 0.010(8) 0.017(5) 0.012(7)
C19 0.059(8) 0.17(2) 0.095(10) 0.004(11) 0.021(7) 0.008(10)
C20 0.087(12) 0.21(3) 0.098(12) 0.047(15) 0.057(10) 0.057(15)
C21 0.18(2) 0.18(2) 0.146(17) 0.070(16) 0.111(17) 0.113(19)
C22 0.118(13) 0.129(14) 0.091(10) 0.027(10) 0.057(9) 0.011(11)
C23 0.049(8) 0.31(3) 0.086(11) 0.019(16) -0.008(8) -0.013(13)
C24 0.038(8) 0.25(2) 0.083(10) 0.032(13) 0.008(7) 0.012(10)
C25 0.054(9) 0.28(3) 0.103(13) 0.053(17) -0.001(9) 0.042(13)
C26 0.122(17) 0.29(4) 0.112(15) 0.062(19) 0.042(14) 0.11(2)
C27 0.115(14) 0.149(17) 0.164(18) 0.042(14) 0.076(14) 0.049(13)
C28 0.078(10) 0.134(14) 0.113(12) 0.046(11) 0.052(9) 0.039(10)
C29 0.069(10) 0.24(2) 0.082(10) -0.020(12) 0.009(8) -0.066(13)
C30 0.105(13) 0.135(15) 0.109(12) -0.061(11) 0.065(11) -0.070(12)
C31 0.118(15) 0.17(2) 0.121(15) -0.074(15) 0.063(13) -0.076(15)
C32 0.163(19) 0.132(17) 0.162(19) -0.088(16) 0.087(16) -0.076(16)
C33 0.164(17) 0.098(13) 0.126(13) -0.026(11) 0.082(13) -0.017(12)
C34 0.099(11) 0.088(11) 0.086(10) -0.022(8) 0.038(9) -0.027(8)
C101 0.085(9) 0.134(13) 0.065(8) 0.034(8) 0.008(7) 0.031(9)
C102 0.065(7) 0.091(9) 0.061(7) 0.003(6) 0.004(6) -0.006(6)
C103 0.083(9) 0.103(10) 0.058(7) 0.010(7) 0.005(6) -0.006(8)
C104 0.068(7) 0.117(12) 0.056(7) 0.004(7) 0.009(6) -0.003(7)
C105 0.073(7) 0.094(9) 0.071(7) -0.002(7) 0.028(6) -0.008(7)
C106 0.047(6) 0.075(7) 0.061(6) -0.009(6) 0.005(5) -0.007(6)
C107 0.048(6) 0.069(7) 0.056(6) -0.004(5) 0.009(5) 0.005(5)
C108 0.045(6) 0.066(7) 0.060(6) -0.018(6) 0.007(5) -0.012(5)
C109 0.051(6) 0.054(6) 0.048(5) -0.005(5) 0.000(4) 0.008(5)
C110 0.050(6) 0.056(7) 0.066(6) 0.002(5) -0.003(5) 0.002(5)
C111 0.066(7) 0.066(7) 0.083(8) -0.007(6) 0.012(6) -0.011(6)
C112 0.045(6) 0.066(7) 0.065(7) -0.007(6) -0.004(5) -0.004(5)
C113 0.042(6) 0.071(7) 0.065(6) -0.014(6) 0.001(5) 0.003(5)
C114 0.042(6) 0.098(9) 0.063(6) -0.024(6) 0.006(5) 0.000(5)
C115 0.047(6) 0.075(8) 0.043(5) -0.004(5) 0.007(5) -0.012(5)
C123 0.097(12) 0.148(15) 0.088(10) 0.023(10) 0.031(9) 0.064(11)
C124 0.137(15) 0.108(13) 0.094(11) 0.029(10) 0.049(11) 0.032(12)
C125 0.20(2) 0.085(14) 0.140(16) 0.016(12) 0.092(16) 0.060(14)
C126 0.33(4) 0.063(14) 0.23(3) -0.045(17) 0.18(3) -0.030(19)
C127 0.23(3) 0.068(12) 0.142(16) -0.012(11) 0.098(17) 0.007(13)
C128 0.133(13) 0.084(11) 0.092(10) -0.008(8) 0.050(10) -0.005(9)
C129 0.065(7) 0.159(16) 0.068(7) 0.028(9) -0.010(6) 0.028(9)
C130 0.038(6) 0.122(11) 0.086(9) -0.013(8) 0.001(6) -0.002(7)
C131 0.088(11) 0.155(17) 0.111(13) -0.022(13) 0.021(9) -0.021(11)
C132 0.071(10) 0.157(18) 0.143(15) -0.008(14) 0.012(10) -0.035(10)
C133 0.085(10) 0.101(11) 0.115(12) 0.002(9) 0.006(9) -0.008(8)
C134 0.057(7) 0.081(9) 0.093(9) -0.002(8) -0.003(6) -0.006(6)
C116 0.039(15) 0.11(3) 0.034(17) 0.03(2) 0.000(14) -0.028(17)
C117 0.045(13) 0.14(3) 0.086(19) 0.01(2) 0.042(13) 0.004(15)
C118 0.073(18) 0.21(4) 0.10(2) -0.08(3) 0.034(16) -0.05(2)
C119 0.12(3) 0.18(4) 0.12(3) -0.07(3) 0.04(2) -0.08(3)
C120 0.18(5) 0.30(8) 0.07(3) -0.06(4) 0.01(3) 0.04(5)
C121 0.09(2) 0.43(9) 0.051(16) 0.10(3) 0.007(15) 0.02(4)
C216 0.048(15) 0.13(3) 0.035(15) 0.00(2) 0.000(11) 0.008(19)
C217 0.057(14) 0.10(3) 0.030(14) 0.021(14) 0.013(11) 0.018(15)
C218 0.052(14) 0.09(2) 0.085(18) 0.019(16) 0.005(12) 0.004(13)
C219 0.08(2) 0.15(3) 0.15(3) 0.04(3) 0.06(2) 0.00(2)
C220 0.12(3) 0.26(7) 0.20(5) 0.18(5) 0.07(3) 0.05(4)
C221 0.12(4) 0.26(7) 0.15(4) -0.05(5) 0.06(3) 0.03(4)
O6 0.093(6) 0.070(6) 0.096(6) -0.019(6) 0.023(5) 0.002(5)
C35 0.23(3) 0.090(16) 0.24(3) 0.007(16) 0.10(2) 0.024(15)
Cl1 0.075(2) 0.073(2) 0.104(2) -0.0079(19) 0.0162(18) 0.0062(16)
O7 0.107(8) 0.132(10) 0.272(18) -0.102(11) 0.054(10) 0.007(7)
O8 0.116(10) 0.41(3) 0.185(15) -0.131(19) -0.016(10) -0.084(15)
O9 0.076(6) 0.105(7) 0.145(9) 0.021(7) 0.026(6) 0.006(5)
O10 0.26(2) 0.196(16) 0.37(3) 0.162(18) 0.24(2) 0.123(15)
Cl2 0.099(3) 0.116(3) 0.143(4) 0.033(3) 0.014(3) -0.003(2)
O11 0.38(4) 0.26(3) 0.20(2) -0.042(19) 0.05(2) -0.03(2)
O12 0.167(13) 0.172(14) 0.162(13) 0.053(11) -0.004(10) 0.015(11)
O13 0.128(11) 0.170(14) 0.32(2) 0.051(15) 0.097(13) 0.005(10)
O14 0.177(13) 0.134(11) 0.235(17) 0.034(11) 0.110(12) -0.033(10)
Cl3 0.244(8) 0.120(5) 0.195(7) -0.025(4) 0.089(6) 0.011(5)
Cl4 0.153(5) 0.160(5) 0.149(4) -0.019(4) 0.071(4) -0.006(4)
O23 0.192(14) 0.160(12) 0.106(9) -0.035(9) 0.011(9) -0.002(11)
C36 0.18(3) 0.19(3) 0.25(3) -0.09(2) -0.01(2) -0.01(2)

loop_
_atom_type_symbol
_atom_type_description
_atom_type_scat_dispersion_real
_atom_type_scat_dispersion_imag
_atom_type_scat_source
C C 0.0033 0.0016 'International Tables Vol C Tables 4.2.6.8 and 6.1.1.4'
H H 0.0000 0.0000 'International Tables Vol C Tables 4.2.6.8 and 6.1.1.4'
N N 0.0061 0.0033 'International Tables Vol C Tables 4.2.6.8 and 6.1.1.4'
O O 0.0106 0.0060 'International Tables Vol C Tables 4.2.6.8 and 6.1.1.4'
Cl Cl 0.1484 0.1585 'International Tables Vol C Tables 4.2.6.8 and 6.1.1.4'
Co Co 0.3494 0.9721 'International Tables Vol C Tables 4.2.6.8 and 6.1.1.4'

loop_
_geom_angle_atom_site_label_1
_geom_angle_atom_site_label_2
_geom_angle_atom_site_label_3
_geom_angle
_geom_angle_site_symmetry_1
_geom_angle_site_symmetry_3
O3 Co1 N2 118.4(3) . .
O3 Co1 N4 98.1(4) . .
N2 Co1 N4 111.0(5) . .
O3 Co1 N3 93.0(4) . .
N2 Co1 N3 107.8(4) . .
N4 Co1 N3 127.6(5) . .
O3 Co1 N1 163.5(3) . .
N2 Co1 N1 77.7(4) . .
N4 Co1 N1 77.9(6) . .
N3 Co1 N1 77.4(6) . .
O2 Co2 O4 178.2(3) . .
O2 Co2 O6 91.6(3) . .
O4 Co2 O6 87.3(3) . .
O2 Co2 O5 86.8(3) . .
O4 Co2 O5 91.8(3) . .
O6 Co2 O5 92.1(4) . .
O2 Co2 N10 103.6(3) . .
O4 Co2 N10 77.6(3) . .
O6 Co2 N10 164.7(3) . .
O5 Co2 N10 90.6(3) . .
O2 Co2 N5 78.1(3) . .
O4 Co2 N5 103.3(3) . .
O6 Co2 N5 91.9(3) . .
O5 Co2 N5 164.5(3) . .
N10 Co2 N5 89.4(3) . .
O1 Co3 N9 93.8(4) . .
O1 Co3 N8 98.2(4) . .
N9 Co3 N8 127.7(4) . .
O1 Co3 N7 116.6(3) . .
N9 Co3 N7 109.9(4) . .
N8 Co3 N7 109.4(4) . .
O1 Co3 N6 165.0(3) . .
N9 Co3 N6 79.1(5) . .
N8 Co3 N6 76.5(5) . .
N7 Co3 N6 78.3(4) . .
C15 O1 Co3 143.6(7) . .
C15 O2 Co2 118.0(6) . .
C115 O3 Co1 136.5(7) . .
C115 O4 Co2 120.0(6) . .
Co2 O5 H5A 139(10) . .
Co2 O5 H5B 100(3) . .
H5A O5 H5B 113(5) . .
C1 N1 C29 110.6(16) . .
C1 N1 C23 115.2(14) . .
C29 N1 C23 111.7(13) . .
C1 N1 Co1 105.2(8) . .
C29 N1 Co1 105.4(8) . .
C23 N1 Co1 107.9(12) . .
C2 N2 C6 117.2(9) . .
C2 N2 Co1 116.2(8) . .
C6 N2 Co1 126.0(7) . .
C24 N3 C28 120.8(16) . .
C24 N3 Co1 116.7(14) . .
C28 N3 Co1 122.5(9) . .
C34 N4 C30 118.6(16) . .
C34 N4 Co1 126.2(9) . .
C30 N4 Co1 115.2(14) . .
C13 N5 C14 116.7(8) . .
C13 N5 Co2 132.2(7) . .
C14 N5 Co2 109.3(6) . .
C101 N6 C129 112.2(12) . .
C101 N6 C123 113.4(13) . .
C129 N6 C123 113.1(12) . .
C101 N6 Co3 106.2(7) . .
C129 N6 Co3 107.2(8) . .
C123 N6 Co3 103.9(8) . .
C106 N7 C102 119.7(9) . .
C106 N7 Co3 125.4(7) . .
C102 N7 Co3 114.3(7) . .
C128 N8 C124 117.6(15) . .
C128 N8 Co3 126.0(10) . .
C124 N8 Co3 116.4(12) . .
C134 N9 C130 120.3(12) . .
C134 N9 Co3 123.5(7) . .
C130 N9 Co3 116.2(10) . .
C113 N10 C114 115.5(9) . .
C113 N10 Co2 130.8(7) . .
C114 N10 Co2 110.4(6) . .
C2 C1 N1 110.6(13) . .
C2 C1 H1A 109.5 . .
N1 C1 H1A 109.5 . .
C2 C1 H1B 109.5 . .
N1 C1 H1B 109.5 . .
H1A C1 H1B 108.1 . .
C3 C2 N2 123.5(12) . .
C3 C2 C1 121.4(13) . .
N2 C2 C1 115.1(10) . .
C2 C3 C4 120.1(14) . .
C2 C3 H3 119.9 . .
C4 C3 H3 119.9 . .
C3 C4 C5 118.4(12) . .
C3 C4 H4 120.8 . .
C5 C4 H4 120.8 . .
C4 C5 C6 119.8(13) . .
C4 C5 H5 120.1 . .
C6 C5 H5 120.1 . .
N2 C6 C5 120.8(11) . .
N2 C6 C7 117.8(9) . .
C5 C6 C7 121.4(11) . .
C8 C7 C12 119.6(11) . .
C8 C7 C6 118.6(10) . .
C12 C7 C6 121.7(10) . .
C7 C8 C9 120.7(10) . .
C7 C8 H8 119.6 . .
C9 C8 H8 119.6 . .
C10 C9 C8 117.9(10) . .
C10 C9 C13 123.0(10) . .
C8 C9 C13 118.9(10) . .
C11 C10 C9 120.9(11) . .
C11 C10 H10 119.5 . .
C9 C10 H10 119.5 . .
C10 C11 C12 120.3(12) . .
C10 C11 H11 119.9 . .
C12 C11 H11 119.9 . .
C7 C12 C11 120.4(11) . .
C7 C12 H12 119.8 . .
C11 C12 H12 119.8 . .
N5 C13 C9 122.6(10) . .
N5 C13 H13 118.7 . .
C9 C13 H13 118.7 . .
N5 C14 C15 109.2(8) . .
N5 C14 C16 107.8(8) . .
C15 C14 C16 113.2(9) . .
N5 C14 H14 108.9 . .
C15 C14 H14 108.9 . .
C16 C14 H14 108.9 . .
O2 C15 O1 125.1(9) . .
O2 C15 C14 120.8(8) . .
O1 C15 C14 114.1(9) . .
C17 C16 C14 114.7(9) . .
C17 C16 H16A 108.6 . .
C14 C16 H16A 108.6 . .
C17 C16 H16B 108.6 . .
C14 C16 H16B 108.6 . .
H16A C16 H16B 107.6 . .
C22 C17 C18 119.4(14) . .
C22 C17 C16 120.6(14) . .
C18 C17 C16 119.9(15) . .
C17 C18 C19 118.3(17) . .
C17 C18 H18 120.8 . .
C19 C18 H18 120.8 . .
C20 C19 C18 123.5(19) . .
C20 C19 H19 118.3 . .
C18 C19 H19 118.3 . .
C19 C20 C21 120.3(19) . .
C19 C20 H20 119.9 . .
C21 C20 H20 119.9 . .
C20 C21 C22 120(2) . .
C20 C21 H21 120.1 . .
C22 C21 H21 120.1 . .
C17 C22 C21 118.7(19) . .
C17 C22 H22 120.6 . .
C21 C22 H22 120.6 . .
C24 C23 N1 111.2(14) . .
C24 C23 H23A 109.4 . .
N1 C23 H23A 109.4 . .
C24 C23 H23B 109.4 . .
N1 C23 H23B 109.4 . .
H23A C23 H23B 108.0 . .
N3 C24 C23 119.0(17) . .
N3 C24 C25 121(2) . .
C23 C24 C25 119.8(17) . .
C26 C25 C24 117.4(17) . .
C26 C25 H25 121.3 . .
C24 C25 H25 121.3 . .
C27 C26 C25 120(2) . .
C27 C26 H26 120.2 . .
C25 C26 H26 120.2 . .
C26 C27 C28 124(2) . .
C26 C27 H27 118.2 . .
C28 C27 H27 118.2 . .
C27 C28 N3 118.0(19) . .
C27 C28 H28 121.0 . .
N3 C28 H28 121.0 . .
N1 C29 C30 108.0(13) . .
N1 C29 H29A 110.1 . .
C30 C29 H29A 110.1 . .
N1 C29 H29B 110.1 . .
C30 C29 H29B 110.1 . .
H29A C29 H29B 108.4 . .
C31 C30 N4 121(2) . .
C31 C30 C29 123.5(18) . .
N4 C30 C29 115.1(17) . .
C30 C31 C32 120.2(18) . .
C30 C31 H31 119.9 . .
C32 C31 H31 119.9 . .
C33 C32 C31 118(2) . .
C33 C32 H32 121.1 . .
C31 C32 H32 121.1 . .
C32 C33 C34 117(2) . .
C32 C33 H33 121.6 . .
C34 C33 H33 121.6 . .
N4 C34 C33 125.0(16) . .
N4 C34 H34 117.5 . .
C33 C34 H34 117.5 . .
N6 C101 C102 111.6(11) . .
N6 C101 H10A 109.3 . .
C102 C101 H10A 109.3 . .
N6 C101 H10B 109.3 . .
C102 C101 H10B 109.3 . .
H10A C101 H10B 108.0 . .
N7 C102 C103 120.1(11) . .
N7 C102 C101 117.5(10) . .
C103 C102 C101 122.3(11) . .
C104 C103 C102 120.4(12) . .
C104 C103 H103 119.8 . .
C102 C103 H103 119.8 . .
C105 C104 C103 118.2(11) . .
C105 C104 H104 120.9 . .
C103 C104 H104 120.9 . .
C104 C105 C106 120.3(12) . .
C104 C105 H105 119.8 . .
C106 C105 H105 119.8 . .
N7 C106 C105 120.9(11) . .
N7 C106 C107 116.9(9) . .
C105 C106 C107 121.9(10) . .
C112 C107 C108 118.4(10) . .
C112 C107 C106 120.4(9) . .
C108 C107 C106 121.2(9) . .
C109 C108 C107 120.4(10) . .
C109 C108 H108 119.8 . .
C107 C108 H108 119.8 . .
C110 C109 C108 120.0(9) . .
C110 C109 C113 120.1(9) . .
C108 C109 C113 119.7(9) . .
C109 C110 C111 120.6(10) . .
C109 C110 H110 119.7 . .
C111 C110 H110 119.7 . .
C112 C111 C110 118.6(10) . .
C112 C111 H111 120.7 . .
C110 C111 H111 120.7 . .
C107 C112 C111 121.9(10) . .
C107 C112 H112 119.0 . .
C111 C112 H112 119.0 . .
N10 C113 C109 125.3(10) . .
N10 C113 H113 117.4 . .
C109 C113 H113 117.4 . .
C216 C114 N10 121.4(14) . .
C216 C114 C115 114.1(16) . .
N10 C114 C115 112.5(8) . .
N10 C114 C116 104.8(14) . .
C115 C114 C116 103.7(15) . .
N10 C114 H114 111.8 . .
C115 C114 H114 111.8 . .
C116 C114 H114 111.8 . .
O4 C115 O3 125.0(8) . .
O4 C115 C114 118.0(8) . .
O3 C115 C114 117.0(9) . .
N6 C123 C124 108.5(12) . .
N6 C123 H12A 110.0 . .
C124 C123 H12A 110.0 . .
N6 C123 H12B 110.0 . .
C124 C123 H12B 110.0 . .
H12A C123 H12B 108.4 . .
N8 C124 C125 118(2) . .
N8 C124 C123 115.0(15) . .
C125 C124 C123 127.0(18) . .
C126 C125 C124 123(2) . .
C126 C125 H125 118.4 . .
C124 C125 H125 118.4 . .
C127 C126 C125 115(2) . .
C127 C126 H126 122.5 . .
C125 C126 H126 122.5 . .
C126 C127 C128 125(3) . .
C126 C127 H127 117.3 . .
C128 C127 H127 117.3 . .
N8 C128 C127 120.6(19) . .
N8 C128 H128 119.7 . .
C127 C128 H128 119.7 . .
N6 C129 C130 112.1(10) . .
N6 C129 H12C 109.2 . .
C130 C129 H12C 109.2 . .
N6 C129 H12D 109.2 . .
C130 C129 H12D 109.2 . .
H12C C129 H12D 107.9 . .
N9 C130 C131 120.0(16) . .
N9 C130 C129 116.9(12) . .
C131 C130 C129 123.0(13) . .
C130 C131 C132 120.9(16) . .
C130 C131 H131 119.5 . .
C132 C131 H131 119.5 . .
C131 C132 C133 119.6(16) . .
C131 C132 H132 120.2 . .
C133 C132 H132 120.2 . .
C134 C133 C132 114.4(15) . .
C134 C133 H133 122.8 . .
C132 C133 H133 122.8 . .
N9 C134 C133 124.4(12) . .
N9 C134 H134 117.8 . .
C133 C134 H134 117.8 . .
C117 C116 C114 114(2) . .
C117 C116 H11A 108.8 . .
C114 C116 H11A 108.8 . .
C117 C116 H11B 108.8 . .
C114 C116 H11B 108.8 . .
H11A C116 H11B 107.7 . .
C118 C117 C122 118.5(17) . .
C118 C117 C116 121(2) . .
C122 C117 C116 120(3) . .
C117 C118 C119 120.4(18) . .
C117 C118 H118 119.8 . .
C119 C118 H118 119.8 . .
C120 C119 C118 120.3(19) . .
C120 C119 H119 119.8 . .
C118 C119 H119 119.8 . .
C119 C120 C121 118(2) . .
C119 C120 H120 120.8 . .
C121 C120 H120 120.8 . .
C120 C121 C122 121.1(19) . .
C120 C121 H121 119.5 . .
C122 C121 H121 119.5 . .
C121 C122 C117 119.3(18) . .
C121 C122 H122 120.3 . .
C117 C122 H122 120.3 . .
C114 C216 C217 109(2) . .
C114 C216 H21A 109.9 . .
C217 C216 H21A 109.9 . .
C114 C216 H21B 109.9 . .
C217 C216 H21B 109.9 . .
H21A C216 H21B 108.3 . .
C218 C217 C222 119.6(17) . .
C218 C217 C216 120(2) . .
C222 C217 C216 121(3) . .
C217 C218 C219 123.1(17) . .
C217 C218 H218 118.5 . .
C219 C218 H218 118.5 . .
C220 C219 C218 117.0(18) . .
C220 C219 H219 121.5 . .
C218 C219 H219 121.5 . .
C219 C220 C221 120.7(18) . .
C219 C220 H220 119.7 . .
C221 C220 H220 119.7 . .
C222 C221 C220 121.4(19) . .
C222 C221 H221 119.3 . .
C220 C221 H221 119.3 . .
C221 C222 C217 118.2(17) . .
C221 C222 H222 120.9 . .
C217 C222 H222 120.9 . .
C35 O6 Co2 128.0(13) . .
C35 O6 H6 100(10) . .
Co2 O6 H6 131(10) . .
O6 C35 H35A 109.5 . .
O6 C35 H35B 109.5 . .
H35A C35 H35B 109.5 . .
O6 C35 H35C 109.5 . .
H35A C35 H35C 109.5 . .
H35B C35 H35C 109.5 . .
O7 Cl1 O8 109.8(13) . .
O7 Cl1 O10 112.9(12) . .
O8 Cl1 O10 106.1(16) . .
O7 Cl1 O9 109.9(8) . .
O8 Cl1 O9 110.2(10) . .
O10 Cl1 O9 107.9(8) . .
O12 Cl2 O14 116.4(11) . .
O12 Cl2 O13 114.2(12) . .
O14 Cl2 O13 111.6(10) . .
O12 Cl2 O11 102.2(14) . .
O14 Cl2 O11 109.2(13) . .
O13 Cl2 O11 101.6(15) . .
O17A Cl3 O15A 118.3(19) . .
O18 Cl3 O17 91(3) . .
O18 Cl3 O16 121(2) . .
O17 Cl3 O16 110(3) . .
O17A Cl3 O18A 92(3) . .
O15A Cl3 O18A 132(3) . .
O18 Cl3 O15 106(3) . .
O17 Cl3 O15 100(3) . .
O16 Cl3 O15 122(2) . .
O17A Cl3 O16A 89(2) . .
O15A Cl3 O16A 109.9(19) . .
O18A Cl3 O16A 106(3) . .
O22A Cl4 O20A 149(2) . .
O22A Cl4 O19 94.4(19) . .
O20 Cl4 O19 124.0(18) . .
O20A Cl4 O19 86.7(18) . .
O20 Cl4 O21 98(2) . .
O19 Cl4 O21 117(2) . .
O20 Cl4 O22 100.8(17) . .
O19 Cl4 O22 106.7(16) . .
O21 Cl4 O22 107(2) . .
O22A Cl4 O21A 107(2) . .
O20A Cl4 O21A 104(2) . .
O19 Cl4 O21A 90.7(18) . .

loop_
_geom_bond_atom_site_label_1
_geom_bond_atom_site_label_2
_geom_bond_distance
_geom_bond_site_symmetry_2
Co1 O3 1.959(6) .
Co1 N2 2.052(9) .
Co1 N4 2.067(14) .
Co1 N3 2.078(14) .
Co1 N1 2.166(10) .
Co2 O2 2.055(6) .
Co2 O4 2.071(6) .
Co2 O6 2.080(9) .
Co2 O5 2.111(9) .
Co2 N10 2.193(8) .
Co2 N5 2.197(8) .
Co3 O1 1.965(7) .
Co3 N9 2.055(11) .
Co3 N8 2.065(12) .
Co3 N7 2.072(8) .
Co3 N6 2.201(9) .
O1 C15 1.255(11) .
O2 C15 1.230(12) .
O3 C115 1.260(11) .
O4 C115 1.252(12) .
O5 H5A 0.83(3) .
O5 H5B 0.83(3) .
N1 C1 1.492(19) .
N1 C29 1.49(2) .
N1 C23 1.52(3) .
N2 C2 1.350(16) .
N2 C6 1.370(15) .
N3 C24 1.325(18) .
N3 C28 1.37(2) .
N4 C34 1.319(19) .
N4 C30 1.377(18) .
N5 C13 1.270(13) .
N5 C14 1.477(12) .
N6 C101 1.451(17) .
N6 C129 1.47(2) .
N6 C123 1.489(18) .
N7 C106 1.325(13) .
N7 C102 1.350(14) .
N8 C128 1.335(19) .
N8 C124 1.343(19) .
N9 C134 1.346(16) .
N9 C130 1.358(14) .
N10 C113 1.273(13) .
N10 C114 1.461(12) .
C1 C2 1.492(19) .
C1 H1A 0.9800 .
C1 H1B 0.9800 .
C2 C3 1.345(16) .
C3 C4 1.37(2) .
C3 H3 0.9400 .
C4 C5 1.38(2) .
C4 H4 0.9400 .
C5 C6 1.389(16) .
C5 H5 0.9400 .
C6 C7 1.477(16) .
C7 C8 1.368(14) .
C7 C12 1.376(17) .
C8 C9 1.398(14) .
C8 H8 0.9400 .
C9 C10 1.397(16) .
C9 C13 1.464(15) .
C10 C11 1.349(16) .
C10 H10 0.9400 .
C11 C12 1.377(18) .
C11 H11 0.9400 .
C12 H12 0.9400 .
C13 H13 0.9400 .
C14 C15 1.501(14) .
C14 C16 1.555(15) .
C14 H14 0.9900 .
C16 C17 1.501(16) .
C16 H16A 0.9800 .
C16 H16B 0.9800 .
C17 C22 1.36(2) .
C17 C18 1.405(19) .
C18 C19 1.41(2) .
C18 H18 0.9400 .
C19 C20 1.29(3) .
C19 H19 0.9400 .
C20 C21 1.36(3) .
C20 H20 0.9400 .
C21 C22 1.46(3) .
C21 H21 0.9400 .
C22 H22 0.9400 .
C23 C24 1.39(3) .
C23 H23A 0.9800 .
C23 H23B 0.9800 .
C24 C25 1.44(3) .
C25 C26 1.36(3) .
C25 H25 0.9400 .
C26 C27 1.34(3) .
C26 H26 0.9400 .
C27 C28 1.36(2) .
C27 H27 0.9400 .
C28 H28 0.9400 .
C29 C30 1.51(3) .
C29 H29A 0.9800 .
C29 H29B 0.9800 .
C30 C31 1.36(3) .
C31 C32 1.46(3) .
C31 H31 0.9400 .
C32 C33 1.39(3) .
C32 H32 0.9400 .
C33 C34 1.42(2) .
C33 H33 0.9400 .
C34 H34 0.9400 .
C101 C102 1.503(18) .
C101 H10A 0.9800 .
C101 H10B 0.9800 .
C102 C103 1.383(16) .
C103 C104 1.372(18) .
C103 H103 0.9400 .
C104 C105 1.345(17) .
C104 H104 0.9400 .
C105 C106 1.392(15) .
C105 H105 0.9400 .
C106 C107 1.504(15) .
C107 C112 1.366(15) .
C107 C108 1.389(13) .
C108 C109 1.378(14) .
C108 H108 0.9400 .
C109 C110 1.366(14) .
C109 C113 1.484(13) .
C110 C111 1.380(15) .
C110 H110 0.9400 .
C111 C112 1.380(16) .
C111 H111 0.9400 .
C112 H112 0.9400 .
C113 H113 0.9400 .
C114 C216 1.42(4) .
C114 C115 1.504(14) .
C114 C116 1.67(3) .
C114 H114 0.9900 .
C123 C124 1.50(3) .
C123 H12A 0.9800 .
C123 H12B 0.9800 .
C124 C125 1.47(3) .
C125 C126 1.31(4) .
C125 H125 0.9400 .
C126 C127 1.29(4) .
C126 H126 0.9400 .
C127 C128 1.38(2) .
C127 H127 0.9400 .
C128 H128 0.9400 .
C129 C130 1.48(2) .
C129 H12C 0.9800 .
C129 H12D 0.9800 .
C130 C131 1.36(2) .
C131 C132 1.40(3) .
C131 H131 0.9400 .
C132 C133 1.45(2) .
C132 H132 0.9400 .
C133 C134 1.387(19) .
C133 H133 0.9400 .
C134 H134 0.9400 .
C116 C117 1.58(4) .
C116 H11A 0.9800 .
C116 H11B 0.9800 .
C117 C118 1.39(2) .
C117 C122 1.41(2) .
C118 C119 1.42(2) .
C118 H118 0.9400 .
C119 C120 1.38(2) .
C119 H119 0.9400 .
C120 C121 1.39(2) .
C120 H120 0.9400 .
C121 C122 1.40(2) .
C121 H121 0.9400 .
C122 H122 0.9400 .
C216 C217 1.47(4) .
C216 H21A 0.9800 .
C216 H21B 0.9800 .
C217 C218 1.37(2) .
C217 C222 1.42(2) .
C218 C219 1.40(2) .
C218 H218 0.9400 .
C219 C220 1.39(2) .
C219 H219 0.9400 .
C220 C221 1.41(2) .
C220 H220 0.9400 .
C221 C222 1.38(2) .
C221 H221 0.9400 .
C222 H222 0.9400 .
O6 C35 1.38(2) .
O6 H6 0.84(3) .
C35 H35A 0.9700 .
C35 H35B 0.9700 .
C35 H35C 0.9700 .
Cl1 O7 1.331(11) .
Cl1 O8 1.332(13) .
Cl1 O10 1.382(15) .
Cl1 O9 1.418(10) .
Cl2 O12 1.331(14) .
Cl2 O14 1.355(13) .
Cl2 O13 1.372(15) .
Cl2 O11 1.53(2) .
Cl3 O18 1.38(4) .
Cl3 O17A 1.42(4) .
Cl3 O15A 1.45(3) .
Cl3 O17 1.47(5) .
Cl3 O16 1.48(4) .
Cl3 O18A 1.51(9) .
Cl3 O15 1.58(5) .
Cl3 O16A 1.63(4) .
Cl4 O22A 1.26(4) .
Cl4 O20 1.40(3) .
Cl4 O20A 1.41(3) .
Cl4 O19 1.48(3) .
Cl4 O21 1.57(5) .
Cl4 O22 1.62(3) .
Cl4 O21A 1.72(4) .
O23 C36 1.44(3) .
O24 C37 1.47(6) .
O26 C39 1.43(5) .
O27 C40 1.74(6) .
O25 C38 1.52(6) .
O26A C39A 1.42(5) .
O28 C41 1.16(7) .

loop_
_geom_torsion_atom_site_label_1
_geom_torsion_atom_site_label_2
_geom_torsion_atom_site_label_3
_geom_torsion_atom_site_label_4
_geom_torsion
_geom_torsion_site_symmetry_1
_geom_torsion_site_symmetry_2
_geom_torsion_site_symmetry_3
_geom_torsion_site_symmetry_4
C29 N1 C1 C2 152.5(15) . . . .
C23 N1 C1 C2 -79.7(18) . . . .
Co1 N1 C1 C2 39.1(18) . . . .
C6 N2 C2 C3 -1(3) . . . .
Co1 N2 C2 C3 171.2(16) . . . .
C6 N2 C2 C1 -178.9(16) . . . .
Co1 N2 C2 C1 -7(2) . . . .
N1 C1 C2 C3 158.5(18) . . . .
N1 C1 C2 N2 -23(2) . . . .
N2 C2 C3 C4 -1(3) . . . .
C1 C2 C3 C4 177(2) . . . .
C2 C3 C4 C5 0(3) . . . .
C3 C4 C5 C6 3(3) . . . .
C2 N2 C6 C5 4(2) . . . .
Co1 N2 C6 C5 -167.2(11) . . . .
C2 N2 C6 C7 -177.0(13) . . . .
Co1 N2 C6 C7 12.0(17) . . . .
C4 C5 C6 N2 -5(2) . . . .
C4 C5 C6 C7 176.0(16) . . . .
N2 C6 C7 C8 -119.6(12) . . . .
C5 C6 C7 C8 59.5(17) . . . .
N2 C6 C7 C12 63.2(16) . . . .
C5 C6 C7 C12 -117.7(15) . . . .
C12 C7 C8 C9 -0.8(16) . . . .
C6 C7 C8 C9 -178.1(10) . . . .
C7 C8 C9 C10 3.0(15) . . . .
C7 C8 C9 C13 179.2(10) . . . .
C8 C9 C10 C11 -4.1(16) . . . .
C13 C9 C10 C11 179.9(11) . . . .
C9 C10 C11 C12 2.9(19) . . . .
C8 C7 C12 C11 -0.4(17) . . . .
C6 C7 C12 C11 176.8(11) . . . .
C10 C11 C12 C7 -0.6(19) . . . .
C14 N5 C13 C9 -171.6(9) . . . .
Co2 N5 C13 C9 25.5(16) . . . .
C10 C9 C13 N5 -126.4(12) . . . .
C8 C9 C13 N5 57.6(15) . . . .
C13 N5 C14 C15 -145.1(9) . . . .
Co2 N5 C14 C15 21.5(10) . . . .
C13 N5 C14 C16 91.7(12) . . . .
Co2 N5 C14 C16 -101.8(9) . . . .
Co2 O2 C15 O1 -168.1(8) . . . .
Co2 O2 C15 C14 11.9(12) . . . .
Co3 O1 C15 O2 -7.4(18) . . . .
Co3 O1 C15 C14 172.6(8) . . . .
N5 C14 C15 O2 -23.3(13) . . . .
C16 C14 C15 O2 96.7(11) . . . .
N5 C14 C15 O1 156.7(8) . . . .
C16 C14 C15 O1 -83.3(11) . . . .
N5 C14 C16 C17 165.7(11) . . . .
C15 C14 C16 C17 44.9(15) . . . .
C14 C16 C17 C22 -105.9(15) . . . .
C14 C16 C17 C18 70.7(14) . . . .
C22 C17 C18 C19 1.1(17) . . . .
C16 C17 C18 C19 -175.6(11) . . . .
C17 C18 C19 C20 1(2) . . . .
C18 C19 C20 C21 -2(3) . . . .
C19 C20 C21 C22 1(3) . . . .
C18 C17 C22 C21 -2(2) . . . .
C16 C17 C22 C21 175.0(12) . . . .
C20 C21 C22 C17 0(2) . . . .
C1 N1 C23 C24 147.3(13) . . . .
C29 N1 C23 C24 -85.4(17) . . . .
Co1 N1 C23 C24 30.0(16) . . . .
C28 N3 C24 C23 -172.3(16) . . . .
Co1 N3 C24 C23 5(2) . . . .
C28 N3 C24 C25 -1(2) . . . .
Co1 N3 C24 C25 175.8(13) . . . .
N1 C23 C24 N3 -24(2) . . . .
N1 C23 C24 C25 164.8(15) . . . .
N3 C24 C25 C26 4(3) . . . .
C23 C24 C25 C26 175(2) . . . .
C24 C25 C26 C27 -4(4) . . . .
C25 C26 C27 C28 2(4) . . . .
C26 C27 C28 N3 1(3) . . . .
C24 N3 C28 C27 -1(2) . . . .
Co1 N3 C28 C27 -178.1(11) . . . .
C1 N1 C29 C30 -68.5(16) . . . .
C23 N1 C29 C30 161.7(14) . . . .
Co1 N1 C29 C30 44.7(16) . . . .
C34 N4 C30 C31 -1(2) . . . .
Co1 N4 C30 C31 178.8(11) . . . .
C34 N4 C30 C29 -178.2(12) . . . .
Co1 N4 C30 C29 1.2(16) . . . .
N1 C29 C30 C31 150.5(14) . . . .
N1 C29 C30 N4 -32.0(18) . . . .
N4 C30 C31 C32 1(2) . . . .
C29 C30 C31 C32 178.9(16) . . . .
C30 C31 C32 C33 -3(3) . . . .
C31 C32 C33 C34 3(2) . . . .
C30 N4 C34 C33 1(2) . . . .
Co1 N4 C34 C33 -178.3(10) . . . .
C32 C33 C34 N4 -2(2) . . . .
C129 N6 C101 C102 -82.4(13) . . . .
C123 N6 C101 C102 147.9(12) . . . .
Co3 N6 C101 C102 34.4(14) . . . .
C106 N7 C102 C103 -3.3(17) . . . .
Co3 N7 C102 C103 168.2(9) . . . .
C106 N7 C102 C101 -179.3(12) . . . .
Co3 N7 C102 C101 -7.8(15) . . . .
N6 C101 C102 N7 -19.8(18) . . . .
N6 C101 C102 C103 164.3(12) . . . .
N7 C102 C103 C104 -0.4(19) . . . .
C101 C102 C103 C104 175.4(13) . . . .
C102 C103 C104 C105 5(2) . . . .
C103 C104 C105 C106 -6.7(19) . . . .
C102 N7 C106 C105 2.1(17) . . . .
Co3 N7 C106 C105 -168.5(8) . . . .
C102 N7 C106 C107 -171.9(10) . . . .
Co3 N7 C106 C107 17.5(14) . . . .
C104 C105 C106 N7 3.0(18) . . . .
C104 C105 C106 C107 176.7(11) . . . .
N7 C106 C107 C112 61.3(14) . . . .
C105 C106 C107 C112 -112.6(12) . . . .
N7 C106 C107 C108 -120.2(11) . . . .
C105 C106 C107 C108 65.9(14) . . . .
C112 C107 C108 C109 -1.0(14) . . . .
C106 C107 C108 C109 -179.4(9) . . . .
C107 C108 C109 C110 1.9(15) . . . .
C107 C108 C109 C113 177.7(9) . . . .
C108 C109 C110 C111 -3.2(16) . . . .
C113 C109 C110 C111 -179.0(10) . . . .
C109 C110 C111 C112 3.6(16) . . . .
C108 C107 C112 C111 1.4(16) . . . .
C106 C107 C112 C111 179.9(10) . . . .
C110 C111 C112 C107 -2.8(17) . . . .
C114 N10 C113 C109 -173.4(10) . . . .
Co2 N10 C113 C109 29.3(16) . . . .
C110 C109 C113 N10 -131.1(12) . . . .
C108 C109 C113 N10 53.1(15) . . . .
C113 N10 C114 C216 71(2) . . . .
Co2 N10 C114 C216 -127(2) . . . .
C113 N10 C114 C115 -148.6(10) . . . .
Co2 N10 C114 C115 13.2(11) . . . .
C113 N10 C114 C116 99.4(19) . . . .
Co2 N10 C114 C116 -98.8(17) . . . .
Co2 O4 C115 O3 -177.4(7) . . . .
Co2 O4 C115 C114 2.9(12) . . . .
Co1 O3 C115 O4 3.4(16) . . . .
Co1 O3 C115 C114 -176.9(8) . . . .
C216 C114 C115 O4 132.1(18) . . . .
N10 C114 C115 O4 -11.3(14) . . . .
C116 C114 C115 O4 101.4(18) . . . .
C216 C114 C115 O3 -48(2) . . . .
N10 C114 C115 O3 169.1(9) . . . .
C116 C114 C115 O3 -78.3(18) . . . .
C101 N6 C123 C124 -69.6(15) . . . .
C129 N6 C123 C124 161.1(12) . . . .
Co3 N6 C123 C124 45.3(14) . . . .
C128 N8 C124 C125 3(2) . . . .
Co3 N8 C124 C125 -178.7(11) . . . .
C128 N8 C124 C123 179.2(13) . . . .
Co3 N8 C124 C123 -2.7(16) . . . .
N6 C123 C124 N8 -30.7(18) . . . .
N6 C123 C124 C125 144.9(15) . . . .
N8 C124 C125 C126 -5(3) . . . .
C123 C124 C125 C126 -180(2) . . . .
C124 C125 C126 C127 5(4) . . . .
C125 C126 C127 C128 -5(4) . . . .
C124 N8 C128 C127 -3(2) . . . .
Co3 N8 C128 C127 179.1(11) . . . .
C126 C127 C128 N8 4(3) . . . .
C101 N6 C129 C130 147.6(11) . . . .
C123 N6 C129 C130 -82.5(13) . . . .
Co3 N6 C129 C130 31.3(13) . . . .
C134 N9 C130 C131 2.5(19) . . . .
Co3 N9 C130 C131 -179.6(11) . . . .
C134 N9 C130 C129 -174.1(12) . . . .
Co3 N9 C130 C129 3.8(15) . . . .
N6 C129 C130 N9 -25.0(17) . . . .
N6 C129 C130 C131 158.5(14) . . . .
N9 C130 C131 C132 -6(2) . . . .
C129 C130 C131 C132 170.0(16) . . . .
C130 C131 C132 C133 6(3) . . . .
C131 C132 C133 C134 -1(2) . . . .
C130 N9 C134 C133 2(2) . . . .
Co3 N9 C134 C133 -175.6(11) . . . .
C132 C133 C134 N9 -3(2) . . . .
N10 C114 C116 C117 -50(3) . . . .
C115 C114 C116 C117 -168(2) . . . .
C114 C116 C117 C118 -50(4) . . . .
C114 C116 C117 C122 124(3) . . . .
C122 C117 C118 C119 5(4) . . . .
C116 C117 C118 C119 180(3) . . . .
C117 C118 C119 C120 -8(5) . . . .
C118 C119 C120 C121 13(7) . . . .
C119 C120 C121 C122 -16(8) . . . .
C120 C121 C122 C117 14(6) . . . .
C118 C117 C122 C121 -8(5) . . . .
C116 C117 C122 C121 177(3) . . . .
N10 C114 C216 C217 61(3) . . . .
C115 C114 C216 C217 -79(2) . . . .
C114 C216 C217 C218 82(3) . . . .
C114 C216 C217 C222 -103(3) . . . .
C222 C217 C218 C219 5(4) . . . .
C216 C217 C218 C219 -180(3) . . . .
C217 C218 C219 C220 -3(4) . . . .
C218 C219 C220 C221 1(5) . . . .
C219 C220 C221 C222 0(7) . . . .
C220 C221 C222 C217 2(6) . . . .
C218 C217 C222 C221 -4(5) . . . .
C216 C217 C222 C221 -180(3) . . . .
